data_2201383
loop_
_publ_author_name
'Muga, I\~naki'
'Vitoria, Pablo'
'Guti\'errez-Zorrilla, Juan M.'
'Luque, Antonio'
'Rom\'an, Pascual'

_publ_section_title
;
 Tris[bis(diethylenetriamine)nickel(II)] bis[hexacyanoferrate(III)]
 decahydrate
;
_journal_issue 10
_journal_name_full 'Acta Crystallographica Section E'
_journal_page_first m524
_journal_page_last m526
_journal_paper_doi 10.1107/S160053680201591X
_journal_volume 58
_journal_year 2002
_chemical_formula_iupac '[Ni (C4 H13 N3 )2 ]3 [Fe (C N )6 ]2 , 10H2 O'
_chemical_formula_moiety 'C36 H98 Fe2 N30 Ni3 O10'
_chemical_formula_sum 'C36 H98 Fe2 N30 Ni3 O10'
_chemical_formula_weight 1399.27
_space_group_IT_number 15
_symmetry_cell_setting monoclinic
_symmetry_space_group_name_Hall '-C 2yc'
_symmetry_space_group_name_H-M 'C 1 2/c 1'
_audit_creation_method 'WinGX routine CIF_UPDATE'
_cell_angle_alpha 90
_cell_angle_beta 104.510(10)
_cell_angle_gamma 90
_cell_formula_units_Z 4
_cell_length_a 27.195(3)
_cell_length_b 12.6020(10)
_cell_length_c 19.747(2)
_cell_measurement_reflns_used 25
_cell_measurement_temperature 293(2)
_cell_measurement_theta_max 14.18
_cell_measurement_theta_min 11.55
_cell_volume 6551.7(11)
_computing_cell_refinement 'CAD-4 EXPRESS'
_computing_data_collection 'CAD-4 EXPRESS (Enraf Nonius, 1994)'
_computing_data_reduction 'XCAD4 (Harms & Wocadlo, 1995)'
_computing_molecular_graphics
;
ORTEP-3 for Windows (Farrugia, 1997); PLATON (Spek, 1990)
;
_computing_publication_material 'WinGX publication routines (Farrugia, 1999)'
_computing_structure_refinement 'SHELXL97 (Sheldrick, 1997)'
_computing_structure_solution 'DIRDIF99 (Beurskens et al., 1999)'
_diffrn_measured_fraction_theta_full 0.998
_diffrn_measured_fraction_theta_max 0.998
_diffrn_measurement_device '\k-geometry diffractometer'
_diffrn_measurement_device_type 'Enraf Nonius CAD4'
_diffrn_measurement_method '\w/2\q scans'
_diffrn_radiation_type MoK\a
_diffrn_radiation_wavelength 0.71073
_diffrn_reflns_av_R_equivalents 0.0196
_diffrn_reflns_limit_h_max 36
_diffrn_reflns_limit_h_min -38
_diffrn_reflns_limit_k_max 17
_diffrn_reflns_limit_k_min 0
_diffrn_reflns_limit_l_max 27
_diffrn_reflns_limit_l_min 0
_diffrn_reflns_number 9775
_diffrn_reflns_theta_full 29.98
_diffrn_reflns_theta_max 29.98
_diffrn_reflns_theta_min 1.55
_diffrn_standards_decay_% 4
_diffrn_standards_interval_count 90
_diffrn_standards_number 2
_exptl_absorpt_coefficient_mu 1.348
_exptl_absorpt_correction_T_max 0.704
_exptl_absorpt_correction_T_min 0.520
_exptl_absorpt_correction_type psi-scan
_exptl_absorpt_process_details '(North et al., 1968)'
_exptl_crystal_colour black
_exptl_crystal_density_diffrn 1.419
_exptl_crystal_density_meas 1.42
_exptl_crystal_density_method flotation
_exptl_crystal_description prism
_exptl_crystal_F_000 2960
_exptl_crystal_size_max 0.51
_exptl_crystal_size_mid 0.4
_exptl_crystal_size_min 0.22
_refine_diff_density_max 0.788
_refine_diff_density_min -0.569
_refine_ls_extinction_method none
_refine_ls_goodness_of_fit_ref 1.038
_refine_ls_hydrogen_treatment constr
_refine_ls_matrix_type full
_refine_ls_number_parameters 391
_refine_ls_number_reflns 9512
_refine_ls_number_restraints 17
_refine_ls_restrained_S_all 1.045
_refine_ls_R_factor_all 0.0977
_refine_ls_R_factor_gt 0.0513
_refine_ls_shift/su_max 0.001
_refine_ls_shift/su_mean 0.001
_refine_ls_structure_factor_coef Fsqd
_refine_ls_weighting_details 'calc w = 1/[\s^2^(Fo^2^)+(0.1005P)^2^+3.0322P] where P = (Fo^2^+2Fc^2^)/3'
_refine_ls_weighting_scheme calc
_refine_ls_wR_factor_gt 0.1534
_refine_ls_wR_factor_ref 0.1775
_reflns_number_gt 6070
_reflns_number_total 9512
_reflns_threshold_expression I>2\s(I)
_cod_data_source_file ci6144.cif
_cod_data_source_block I
_cod_original_sg_symbol_H-M 'C 2/c'
_cod_database_code 2201383
_cod_database_fobs_code 2201383

loop_
_symmetry_equiv_pos_as_xyz
'x, y, z'
'-x, y, -z+1/2'
'x+1/2, y+1/2, z'
'-x+1/2, y+1/2, -z+1/2'
'-x, -y, -z'
'x, -y, z-1/2'
'-x+1/2, -y+1/2, -z'
'x+1/2, -y+1/2, z-1/2'

loop_
_atom_site_label
_atom_site_fract_x
_atom_site_fract_y
_atom_site_fract_z
_atom_site_U_iso_or_equiv
_atom_site_adp_type
_atom_site_calc_flag
_atom_site_refinement_flags
_atom_site_occupancy
_atom_site_disorder_assembly
_atom_site_disorder_group
_atom_site_type_symbol
Fe1 0.153739(18) 0.51677(4) 0.04818(3) 0.04908(13) Uani d . 1 . . Fe
N1 0.0963(2) 0.6928(4) -0.0469(3) 0.1150(17) Uani d . 1 . . N
N2 0.15369(15) 0.4022(3) -0.09032(17) 0.0752(9) Uani d . 1 . . N
N3 0.2168(2) 0.3370(3) 0.1330(2) 0.1030(15) Uani d . 1 . . N
N4 0.14491(16) 0.6553(4) 0.1738(2) 0.0858(11) Uani d . 1 . . N
N5 0.0586(2) 0.3949(5) 0.0605(3) 0.134(2) Uani d . 1 . . N
N6 0.25714(14) 0.6216(3) 0.0561(2) 0.0765(10) Uani d . 1 . . N
C1 0.11671(18) 0.6258(4) -0.0107(2) 0.0769(12) Uani d . 1 . . C
C2 0.15449(14) 0.4421(3) -0.03746(18) 0.0567(8) Uani d . 1 . . C
C3 0.19290(18) 0.4046(3) 0.10272(19) 0.0662(10) Uani d . 1 . . C
C4 0.14876(14) 0.6016(3) 0.1285(2) 0.0618(9) Uani d . 1 . . C
C5 0.09326(18) 0.4420(5) 0.0541(2) 0.0829(13) Uani d . 1 . . C
C6 0.21750(14) 0.5841(3) 0.05090(18) 0.0545(8) Uani d . 1 . . C
Ni1 0.171048(15) 0.00904(3) 0.10503(2) 0.04315(12) Uani d . 1 . . Ni
N11 0.21585(11) 0.1171(2) 0.05996(17) 0.0616(7) Uani d D 1 . . N
H11A 0.2212 0.1781 0.0844 0.074 Uiso calc R 1 . . H
H11B 0.2461 0.0880 0.0604 0.074 Uiso calc R 1 . . H
C12 0.18627(16) 0.1377(4) -0.0136(2) 0.0787(12) Uani d D 1 . . C
H12A 0.1937 0.2086 -0.0275 0.094 Uiso calc R 1 . . H
H12B 0.1964 0.0874 -0.0448 0.094 Uiso calc R 1 . . H
C13 0.13205(15) 0.1279(3) -0.0198(2) 0.0754(12) Uani d D 1 . . C
H13A 0.1209 0.1842 0.0064 0.090 Uiso calc R 1 . . H
H13B 0.1135 0.1341 -0.0684 0.090 Uiso calc R 1 . . H
N14 0.12200(12) 0.0257(2) 0.00738(16) 0.0594(7) Uani d D 1 . . N
H14 0.1299 -0.0251 -0.0209 0.071 Uiso calc R 1 . . H
C15 0.07044(16) 0.0050(4) 0.0136(3) 0.0788(13) Uani d . 1 . . C
H15A 0.0477 -0.0044 -0.0325 0.095 Uiso calc R 1 . . H
H15B 0.0584 0.0646 0.0360 0.095 Uiso calc R 1 . . H
C16 0.07114(16) -0.0958(4) 0.0574(3) 0.0790(12) Uani d . 1 . . C
H16A 0.0381 -0.1068 0.0665 0.095 Uiso calc R 1 . . H
H16B 0.0789 -0.1570 0.0321 0.095 Uiso calc R 1 . . H
N17 0.10952(12) -0.0840(3) 0.12320(17) 0.0640(8) Uani d . 1 . . N
H17A 0.1210 -0.1483 0.1400 0.077 Uiso calc R 1 . . H
H17B 0.0960 -0.0517 0.1549 0.077 Uiso calc R 1 . . H
N21 0.21168(12) -0.1267(2) 0.08456(15) 0.0587(7) Uani d . 1 . . N
H21A 0.1907 -0.1828 0.0747 0.070 Uiso calc R 1 . . H
H21B 0.2245 -0.1143 0.0475 0.070 Uiso calc R 1 . . H
C22 0.25324(17) -0.1493(3) 0.1470(2) 0.0725(11) Uani d . 1 . . C
H22A 0.2833 -0.1707 0.1325 0.087 Uiso calc R 1 . . H
H22B 0.2434 -0.2077 0.1728 0.087 Uiso calc R 1 . . H
C23 0.26536(16) -0.0539(4) 0.1937(2) 0.0802(12) Uani d . 1 . . C
H23A 0.2865 -0.0751 0.2389 0.096 Uiso calc R 1 . . H
H23B 0.2843 -0.0030 0.1734 0.096 Uiso calc R 1 . . H
N24 0.22033(12) -0.0059(2) 0.20262(15) 0.0561(7) Uani d . 1 . . N
H24 0.2059 -0.0534 0.2266 0.067 Uiso calc R 1 . . H
C25 0.22230(19) 0.0943(4) 0.2391(2) 0.0898(15) Uani d . 1 . . C
H25A 0.2441 0.1430 0.2222 0.108 Uiso calc R 1 . . H
H25B 0.2369 0.0831 0.2887 0.108 Uiso calc R 1 . . H
C26 0.17200(18) 0.1409(4) 0.2289(2) 0.0805(13) Uani d . 1 . . C
H26A 0.1752 0.2124 0.2476 0.097 Uiso calc R 1 . . H
H26B 0.1524 0.0997 0.2544 0.097 Uiso calc R 1 . . H
N27 0.14506(12) 0.1442(2) 0.15521(16) 0.0617(7) Uani d . 1 . . N
H27A 0.1519 0.2052 0.1356 0.074 Uiso calc R 1 . . H
H27B 0.1113 0.1402 0.1505 0.074 Uiso calc R 1 . . H
Ni2 0.0000 0.53368(5) 0.2500 0.04854(15) Uani d SD 1 . . Ni
N31 0.08041(12) 0.5092(3) 0.26368(19) 0.0648(8) Uani d D 1 B . N
H31A 0.0904 0.5382 0.2276 0.078 Uiso calc R 1 . . H
H31B 0.0978 0.5407 0.3034 0.078 Uiso calc R 1 . . H
C32 0.09063(18) 0.3968(4) 0.2669(3) 0.1039(18) Uani d D 1 . . C
H32A 0.1208 0.3842 0.3044 0.125 Uiso calc PR 0.50 A 3 H
H32B 0.0985 0.3758 0.2236 0.125 Uiso calc PR 0.50 A 3 H
H32C 0.1048 0.3774 0.3154 0.125 Uiso calc PR 0.50 A 4 H
H32D 0.1163 0.3823 0.2417 0.125 Uiso calc PR 0.50 A 4 H
C331 0.05044(15) 0.3281(5) 0.2780(5) 0.081(2) Uiso d PD 0.50 B 3 C
H33A 0.0530 0.2598 0.2565 0.097 Uiso calc PR 0.50 B 3 H
H33B 0.0555 0.3164 0.3279 0.097 Uiso calc PR 0.50 B 3 H
C332 0.04699(17) 0.3293(5) 0.2387(4) 0.074(2) Uiso d PD 0.50 B 4 C
H33C 0.0432 0.3208 0.1888 0.088 Uiso calc PR 0.50 B 4 H
H33D 0.0533 0.2597 0.2601 0.088 Uiso calc PR 0.50 B 4 H
N34 0.0000 0.3702(4) 0.2500 0.0958(19) Uani d SD 1 . . N
H34 -0.0045 0.3527 0.20410 0.115 Uiso calc PR 0.50 . . H
N41 -0.01047(14) 0.5598(3) 0.13861(16) 0.0705(9) Uani d . 1 . . N
H41A 0.0140 0.5263 0.1235 0.085 Uiso calc R 1 B . H
H41B -0.0408 0.5342 0.1149 0.085 Uiso calc R 1 . . H
C42 -0.0080(2) 0.6734(4) 0.1270(2) 0.0817(12) Uani d . 1 B . C
H42A 0.0264 0.6921 0.1264 0.098 Uiso calc PR 0.50 C 1 H
H42B -0.0299 0.6905 0.0814 0.098 Uiso calc PR 0.50 C 1 H
H42C 0.0113 0.6862 0.0927 0.098 Uiso d PR 0.50 C 2 H
H42D -0.0421 0.7001 0.1078 0.098 Uiso d PR 0.50 C 2 H
C431 -0.0232(4) 0.7367(7) 0.1796(5) 0.078(2) Uani d PD 0.50 B 1 C
H43A -0.0599 0.7350 0.1714 0.093 Uiso calc PR 0.50 B 1 H
H43B -0.0130 0.8098 0.1760 0.093 Uiso calc PR 0.50 B 1 H
C432 0.0160(4) 0.7327(7) 0.1905(5) 0.077(2) Uani d P 0.50 B 2 C
H43C 0.0526 0.7255 0.1996 0.093 Uiso calc PR 0.50 B 2 H
H43D 0.0077 0.8074 0.1830 0.093 Uiso calc PR 0.50 B 2 H
N44 0.0000 0.6968(3) 0.2500 0.0606(10) Uani d SD 1 . . N
H44 0.03281 0.7186 0.2571 0.073 Uiso calc PR 0.50 . . H
O5 0.3299(3) 0.3243(6) 0.2161(4) 0.125(3) Uani d P 0.629(9) . . O
O6 0.3788(4) 0.2552(9) 0.2049(4) 0.106(4) Uani d P 0.371(9) . . O
O1 0.13696(14) 0.1335(3) 0.39314(19) 0.1025(11) Uani d . 1 . . O
O2 0.00448(17) 0.2222(4) 0.0888(3) 0.1446(18) Uani d . 1 . . O
O3 0.4181(4) 0.4840(8) 0.1936(5) 0.261(5) Uani d . 1 . . O
O4 0.0305(2) 0.0509(5) 0.1717(3) 0.163(2) Uani d . 1 . . O

loop_
_atom_site_aniso_label
_atom_site_aniso_U_11
_atom_site_aniso_U_22
_atom_site_aniso_U_33
_atom_site_aniso_U_12
_atom_site_aniso_U_13
_atom_site_aniso_U_23
Fe1 0.0501(3) 0.0511(3) 0.0487(3) -0.00174(19) 0.01739(19) 0.00090(18)
N1 0.139(4) 0.113(4) 0.090(3) 0.057(3) 0.024(3) 0.023(3)
N2 0.090(2) 0.079(2) 0.0551(19) 0.0106(19) 0.0157(17) -0.0048(16)
N3 0.159(4) 0.053(2) 0.085(3) 0.010(2) 0.009(3) 0.0135(19)
N4 0.091(3) 0.100(3) 0.073(2) 0.000(2) 0.033(2) -0.017(2)
N5 0.101(4) 0.183(6) 0.132(4) -0.071(4) 0.054(3) -0.038(4)
N6 0.074(2) 0.074(2) 0.091(2) -0.0179(17) 0.0368(19) -0.0099(19)
C1 0.086(3) 0.080(3) 0.066(2) 0.029(2) 0.021(2) 0.005(2)
C2 0.0584(19) 0.0586(19) 0.0539(19) 0.0023(16) 0.0153(15) 0.0035(15)
C3 0.097(3) 0.0424(17) 0.056(2) -0.0090(18) 0.0118(19) 0.0035(14)
C4 0.059(2) 0.072(2) 0.058(2) -0.0007(17) 0.0213(16) -0.0018(17)
C5 0.071(3) 0.108(4) 0.078(3) -0.028(3) 0.033(2) -0.018(3)
C6 0.065(2) 0.0479(17) 0.0565(19) -0.0011(14) 0.0257(16) 0.0005(14)
Ni1 0.0446(2) 0.0407(2) 0.0419(2) 0.00431(14) 0.00654(15) -0.00417(14)
N11 0.0599(17) 0.0546(16) 0.075(2) 0.0091(13) 0.0247(15) 0.0129(14)
C12 0.104(3) 0.065(2) 0.073(3) 0.021(2) 0.034(2) 0.028(2)
C13 0.092(3) 0.071(2) 0.057(2) 0.033(2) 0.008(2) 0.0119(18)
N14 0.0584(17) 0.0609(17) 0.0511(15) 0.0182(13) -0.0007(12) -0.0057(12)
C15 0.052(2) 0.095(3) 0.077(3) 0.013(2) -0.0056(19) -0.022(2)
C16 0.056(2) 0.074(3) 0.097(3) -0.0087(19) 0.001(2) -0.015(2)
N17 0.0596(18) 0.0571(17) 0.074(2) -0.0062(14) 0.0152(15) -0.0055(15)
N21 0.0681(18) 0.0552(16) 0.0503(15) 0.0215(14) 0.0104(13) -0.0020(12)
C22 0.077(3) 0.069(2) 0.063(2) 0.031(2) 0.0015(19) 0.0032(18)
C23 0.062(2) 0.102(3) 0.067(3) 0.022(2) -0.0006(19) -0.001(2)
N24 0.0600(17) 0.0598(16) 0.0438(14) 0.0031(13) 0.0039(12) -0.0026(12)
C25 0.088(3) 0.105(4) 0.064(3) 0.002(3) -0.006(2) -0.032(2)
C26 0.096(3) 0.077(3) 0.069(3) 0.006(2) 0.023(2) -0.031(2)
N27 0.0587(17) 0.0572(17) 0.0708(19) 0.0025(13) 0.0189(15) -0.0184(14)
Ni2 0.0439(3) 0.0459(3) 0.0575(3) 0.000 0.0159(2) 0.000
N31 0.0473(15) 0.079(2) 0.070(2) 0.0055(14) 0.0190(14) 0.0050(16)
C32 0.081(3) 0.099(4) 0.143(5) 0.040(3) 0.050(3) 0.029(3)
N34 0.099(4) 0.046(2) 0.159(6) 0.000 0.064(4) 0.000
N41 0.076(2) 0.083(2) 0.0543(17) -0.0052(18) 0.0197(15) -0.0051(16)
C42 0.099(3) 0.084(3) 0.062(2) 0.002(3) 0.019(2) 0.020(2)
C431 0.095(7) 0.051(4) 0.083(6) 0.010(4) 0.015(5) 0.020(4)
C432 0.079(6) 0.066(5) 0.088(6) -0.008(4) 0.023(5) 0.022(4)
N44 0.060(2) 0.048(2) 0.072(3) 0.000 0.013(2) 0.000
O5 0.145(6) 0.122(6) 0.098(5) 0.015(5) 0.011(4) -0.011(4)
O6 0.140(9) 0.118(8) 0.057(5) 0.024(7) 0.022(5) 0.013(5)
O1 0.088(2) 0.126(3) 0.095(2) 0.009(2) 0.0265(19) 0.021(2)
O2 0.109(3) 0.135(4) 0.172(4) -0.009(3) 0.003(3) 0.024(3)
O3 0.234(9) 0.317(12) 0.190(8) 0.110(8) -0.028(6) -0.046(6)
O4 0.176(5) 0.156(5) 0.150(5) 0.061(4) 0.028(4) -0.015(4)

loop_
_atom_type_symbol
_atom_type_description
_atom_type_scat_dispersion_real
_atom_type_scat_dispersion_imag
_atom_type_scat_source
C C 0.0033 0.0016 'International Tables Vol C Tables 4.2.6.8 and 6.1.1.4'
H H 0 0 'International Tables Vol C Tables 4.2.6.8 and 6.1.1.4'
Fe Fe 0.3463 0.8444 'International Tables Vol C Tables 4.2.6.8 and 6.1.1.4'
N N 0.0061 0.0033 'International Tables Vol C Tables 4.2.6.8 and 6.1.1.4'
Ni Ni 0.3393 1.1124 'International Tables Vol C Tables 4.2.6.8 and 6.1.1.4'
O O 0.0106 0.006 'International Tables Vol C Tables 4.2.6.8 and 6.1.1.4'

loop_
_geom_angle_atom_site_label_1
_geom_angle_atom_site_label_2
_geom_angle_atom_site_label_3
_geom_angle_site_symmetry_1
_geom_angle_site_symmetry_3
_geom_angle
C1 Fe1 C6 . . 91.94(19)
C1 Fe1 C5 . . 93.5(2)
C6 Fe1 C5 . . 174.2(2)
C1 Fe1 C3 . . 176.39(18)
C6 Fe1 C3 . . 86.54(17)
C5 Fe1 C3 . . 88.2(2)
C1 Fe1 C2 . . 86.41(17)
C6 Fe1 C2 . . 91.84(15)
C5 Fe1 C2 . . 90.62(18)
C3 Fe1 C2 . . 90.37(16)
C1 Fe1 C4 . . 88.13(18)
C6 Fe1 C4 . . 88.92(15)
C5 Fe1 C4 . . 89.13(18)
C3 Fe1 C4 . . 95.11(17)
C2 Fe1 C4 . . 174.50(17)
N1 C1 Fe1 . . 177.0(5)
N2 C2 Fe1 . . 176.5(3)
N3 C3 Fe1 . . 177.5(4)
N4 C4 Fe1 . . 176.9(4)
N5 C5 Fe1 . . 176.6(6)
N6 C6 Fe1 . . 176.1(4)
N24 Ni1 N14 . . 179.36(13)
N24 Ni1 N21 . . 81.79(11)
N14 Ni1 N21 . . 98.59(11)
N24 Ni1 N17 . . 98.35(13)
N14 Ni1 N17 . . 82.15(13)
N21 Ni1 N17 . . 93.23(13)
N24 Ni1 N11 . . 98.10(13)
N14 Ni1 N11 . . 81.37(13)
N21 Ni1 N11 . . 93.16(13)
N17 Ni1 N11 . . 163.04(12)
N24 Ni1 N27 . . 81.67(12)
N14 Ni1 N27 . . 97.94(12)
N21 Ni1 N27 . . 163.46(12)
N17 Ni1 N27 . . 89.76(13)
N11 Ni1 N27 . . 88.57(13)
C12 N11 Ni1 . . 106.7(2)
C12 N11 H11A . . 110.4
Ni1 N11 H11A . . 110.4
C12 N11 H11B . . 110.4
Ni1 N11 H11B . . 110.4
H11A N11 H11B . . 108.6
C13 C12 N11 . . 110.7(3)
C13 C12 H12A . . 109.5
N11 C12 H12A . . 109.5
C13 C12 H12B . . 109.5
N11 C12 H12B . . 109.5
H12A C12 H12B . . 108.1
N14 C13 C12 . . 109.1(3)
N14 C13 H13A . . 109.9
C12 C13 H13A . . 109.9
N14 C13 H13B . . 109.9
C12 C13 H13B . . 109.9
H13A C13 H13B . . 108.3
C13 N14 C15 . . 117.7(3)
C13 N14 Ni1 . . 107.4(2)
C15 N14 Ni1 . . 108.2(3)
C13 N14 H14 . . 107.7
C15 N14 H14 . . 107.7
Ni1 N14 H14 . . 107.7
N14 C15 C16 . . 108.6(3)
N14 C15 H15A . . 110.0
C16 C15 H15A . . 110.0
N14 C15 H15B . . 110.0
C16 C15 H15B . . 110.0
H15A C15 H15B . . 108.4
N17 C16 C15 . . 108.9(3)
N17 C16 H16A . . 109.9
C15 C16 H16A . . 109.9
N17 C16 H16B . . 109.9
C15 C16 H16B . . 109.9
H16A C16 H16B . . 108.3
C16 N17 Ni1 . . 108.7(3)
C16 N17 H17A . . 109.9
Ni1 N17 H17A . . 109.9
C16 N17 H17B . . 109.9
Ni1 N17 H17B . . 109.9
H17A N17 H17B . . 108.3
C22 N21 Ni1 . . 108.8(2)
C22 N21 H21A . . 109.9
Ni1 N21 H21A . . 109.9
C22 N21 H21B . . 109.9
Ni1 N21 H21B . . 109.9
H21A N21 H21B . . 108.3
N21 C22 C23 . . 111.2(3)
N21 C22 H22A . . 109.4
C23 C22 H22A . . 109.4
N21 C22 H22B . . 109.4
C23 C22 H22B . . 109.4
H22A C22 H22B . . 108.0
N24 C23 C22 . . 110.8(4)
N24 C23 H23A . . 109.5
C22 C23 H23A . . 109.5
N24 C23 H23B . . 109.5
C22 C23 H23B . . 109.5
H23A C23 H23B . . 108.1
C23 N24 C25 . . 120.6(4)
C23 N24 Ni1 . . 107.6(2)
C25 N24 Ni1 . . 108.6(3)
C23 N24 H24 . . 106.4
C25 N24 H24 . . 106.4
Ni1 N24 H24 . . 106.4
N24 C25 C26 . . 111.5(4)
N24 C25 H25A . . 109.3
C26 C25 H25A . . 109.3
N24 C25 H25B . . 109.3
C26 C25 H25B . . 109.3
H25A C25 H25B . . 108.0
C25 C26 N27 . . 111.7(3)
C25 C26 H26A . . 109.3
N27 C26 H26A . . 109.3
C25 C26 H26B . . 109.3
N27 C26 H26B . . 109.3
H26A C26 H26B . . 107.9
C26 N27 Ni1 . . 107.0(2)
C26 N27 H27A . . 110.3
Ni1 N27 H27A . . 110.3
C26 N27 H27B . . 110.3
Ni1 N27 H27B . . 110.3
H27A N27 H27B . . 108.6
N44 Ni2 N34 . . 180.0000(10)
N44 Ni2 N31 . 2 98.22(9)
N34 Ni2 N31 . 2 81.78(9)
N44 Ni2 N31 . . 98.22(9)
N34 Ni2 N31 . . 81.78(9)
N31 Ni2 N31 2 . 163.57(18)
N44 Ni2 N41 . 2 81.27(10)
N34 Ni2 N41 . 2 98.73(10)
N31 Ni2 N41 2 2 91.15(14)
N31 Ni2 N41 . 2 91.34(14)
N44 Ni2 N41 . . 81.27(10)
N34 Ni2 N41 . . 98.73(10)
N31 Ni2 N41 2 . 91.34(14)
N31 Ni2 N41 . . 91.15(14)
N41 Ni2 N41 2 . 162.5(2)
C32 N31 Ni2 . . 108.9(2)
C32 N31 H31A . . 109.9
Ni2 N31 H31A . . 109.9
C32 N31 H31B . . 109.9
Ni2 N31 H31B . . 109.9
H31A N31 H31B . . 108.3
N31 C32 C332 . . 115.3(4)
N31 C32 C331 . . 116.6(4)
N31 C32 H32A . . 108.1
C331 C32 H32A . . 108.1
N31 C32 H32B . . 108.1
C331 C32 H32B . . 108.1
H32A C32 H32B . . 107.3
N31 C32 H32C . . 108.4
C332 C32 H32C . . 108.4
N31 C32 H32D . . 108.4
C332 C32 H32D . . 108.4
H32C C32 H32D . . 107.5
N34 C331 C32 . . 113.6(4)
N34 C331 H33A . . 108.8
C32 C331 H33A . . 108.8
N34 C331 H33B . . 108.8
C32 C331 H33B . . 108.8
H33A C331 H33B . . 107.7
N34 C332 C32 . . 113.6(4)
N34 C332 H33C . . 108.8
C32 C332 H33C . . 108.8
N34 C332 H33D . . 108.8
C32 C332 H33D . . 108.8
H33C C332 H33D . . 107.7
C331 N34 C332 . 2 126.9(5)
C331 N34 C332 2 . 126.9(5)
C331 N34 Ni2 . . 111.6(3)
C331 N34 Ni2 2 . 111.6(3)
C332 N34 Ni2 2 . 110.9(3)
C332 N34 Ni2 . . 110.9(3)
C331 N34 H34 . . 99.7
C331 N34 H34 2 . 69.7
C332 N34 H34 2 . 99.4
C332 N34 H34 . . 70.3
Ni2 N34 H34 . . 104.1
C42 N41 Ni2 . . 108.1(3)
C42 N41 H41A . . 110.1
Ni2 N41 H41A . . 110.1
C42 N41 H41B . . 110.1
Ni2 N41 H41B . . 110.1
H41A N41 H41B . . 108.4
C431 C42 N41 . . 113.3(5)
N41 C42 C432 . . 113.3(5)
C431 C42 H42A . . 108.9
N41 C42 H42A . . 108.9
C431 C42 H42B . . 108.9
N41 C42 H42B . . 108.9
H42A C42 H42B . . 107.7
N41 C42 H42C . . 109.2
C432 C42 H42C . . 108.0
N41 C42 H42D . . 109.1
C432 C42 H42D . . 109.5
H42C C42 H42D . . 107.6
C42 C431 N44 . . 111.1(6)
C42 C431 H43A . . 109.4
N44 C431 H43A . . 109.4
C42 C431 H43B . . 109.4
N44 C431 H43B . . 109.4
H42D C431 H43B . . 105.5
H43A C431 H43B . . 108.0
N44 C432 C42 . . 112.4(6)
N44 C432 H43C . . 109.1
C42 C432 H43C . . 109.1
N44 C432 H43D . . 109.1
C42 C432 H43D . . 109.1
H43C C432 H43D . . 107.9
H43D C432 H44 . . 107.4
C432 N44 C431 . 2 121.7(5)
C432 N44 C431 2 . 121.7(5)
C432 N44 Ni2 2 . 108.5(4)
C432 N44 Ni2 . . 108.5(4)
C431 N44 Ni2 2 . 110.1(4)
C431 N44 Ni2 . . 110.1(4)
C432 N44 H44 2 . 105.5
C431 N44 H44 . . 102.5
Ni2 N44 H44 . . 107.6

loop_
_geom_bond_atom_site_label_1
_geom_bond_atom_site_label_2
_geom_bond_site_symmetry_2
_geom_bond_distance
_geom_bond_publ_flag
Fe1 C1 . 1.915(4) yes
Fe1 C2 . 1.940(4) yes
Fe1 C3 . 1.928(4) yes
Fe1 C4 . 1.945(4) yes
Fe1 C5 . 1.924(4) yes
Fe1 C6 . 1.919(4) yes
N1 C1 . 1.154(6) ?
N2 C2 . 1.154(5) ?
N3 C3 . 1.145(5) ?
N4 C4 . 1.148(5) ?
N5 C5 . 1.148(6) ?
N6 C6 . 1.158(5) ?
Ni1 N11 . 2.162(3) yes
Ni1 N14 . 2.062(3) yes
Ni1 N17 . 2.146(3) yes
Ni1 N21 . 2.129(3) yes
Ni1 N24 . 2.062(3) yes
Ni1 N27 . 2.176(3) yes
N11 C12 . 1.497(5) ?
N11 H11A . 0.90 ?
N11 H11B . 0.90 ?
C12 C13 . 1.454(5) ?
C12 H12A . 0.97 ?
C12 H12B . 0.97 ?
C13 N14 . 1.447(4) ?
C13 H13A . 0.97 ?
C13 H13B . 0.97 ?
N14 C15 . 1.461(6) ?
N14 H14 . 0.91 ?
C15 C16 . 1.535(7) ?
C15 H15A . 0.97 ?
C15 H15B . 0.97 ?
C16 N17 . 1.456(5) ?
C16 H16A . 0.97 ?
C16 H16B . 0.97 ?
N17 H17A . 0.90 ?
N17 H17B . 0.90 ?
N21 C22 . 1.477(5) ?
N21 H21A . 0.90 ?
N21 H21B . 0.90 ?
C22 C23 . 1.500(6) ?
C22 H22A . 0.97 ?
C22 H22B . 0.97 ?
C23 N24 . 1.416(5) ?
C23 H23A . 0.97 ?
C23 H23B . 0.97 ?
N24 C25 . 1.448(5) ?
N24 H24 . 0.91 ?
C25 C26 . 1.456(6) ?
C25 H25A . 0.97 ?
C25 H25B . 0.97 ?
C26 N27 . 1.456(5) ?
C26 H26A . 0.97 ?
C26 H26B . 0.97 ?
N27 H27A . 0.90 ?
N27 H27B . 0.90 ?
Ni2 N31 . 2.157(3) yes
Ni2 N34 . 2.060(5) yes
Ni2 N41 . 2.171(3) yes
Ni2 N44 . 2.056(4) yes
Ni2 N31 2 2.157(3) ?
Ni2 N41 2 2.171(3) ?
N31 C32 . 1.443(5) ?
N31 H31A . 0.90 ?
N31 H31B . 0.90 ?
C32 C332 . 1.453(5) ?
C32 C331 . 1.453(5) ?
C32 H32A . 0.97 ?
C32 H32B . 0.97 ?
C32 H32C . 0.97 ?
C32 H32D . 0.97 ?
C331 N34 . 1.446(4) ?
C331 H33A . 0.97 ?
C331 H33B . 0.97 ?
C332 N34 . 1.446(4) ?
C332 H33C . 0.97 ?
C332 H33D . 0.97 ?
N34 C331 2 1.446(4) ?
N34 C332 2 1.446(4) ?
N34 H34 . 0.9112 ?
N41 C42 . 1.453(6) ?
N41 H41A . 0.90 ?
N41 H41B . 0.90 ?
C42 C431 . 1.450(11) ?
C42 C432 . 1.467(11) ?
C42 H42A . 0.97 ?
C42 H42B . 0.97 ?
C42 H42C . 0.97 ?
C42 H42D . 0.97 ?
C431 N44 . 1.464(8) ?
C431 H43A . 0.97 ?
C431 H43B . 0.97 ?
C432 N44 . 1.425(8) ?
C432 H43C . 0.97 ?
C432 H43D . 0.97 ?
N44 C432 2 1.425(8) ?
N44 C431 2 1.464(8) ?
N44 H44 . 0.91 ?

loop_
_geom_contact_atom_site_label_1
_geom_contact_atom_site_label_2
_geom_contact_distance
_geom_contact_site_symmetry_2
_geom_contact_publ_flag
O1 N6 2.806(6) 4_545 yes
O1 N1 2.841(7) 6_566 yes
O1 O3 2.727(11) 4_545 yes
O2 N5 2.762(8) . yes
O2 O4 2.694(8) . yes
O2 N1 2.865(7) 5_565 yes
O3 O4 2.808(11) 4_555 yes
O3 O6 3.101(15) . yes
O3 O5 3.243(13) . yes
O3 O4 3.305(12) 3_555 yes
O5 N3 3.106(9) . yes
O5 N4 2.998(8) 4_545 yes
O6 N2 2.973(10) 7_555 yes
O6 N4 2.916(10) 4_545 yes

loop_
_geom_hbond_atom_site_label_D
_geom_hbond_atom_site_label_H
_geom_hbond_atom_site_label_A
_geom_hbond_site_symmetry_A
_geom_hbond_distance_DH
_geom_hbond_distance_HA
_geom_hbond_distance_DA
_geom_hbond_angle_DHA
N11 H11A N3 . 0.90 2.24 3.122(5) 167.5
N11 H11B N2 7 0.90 2.64 3.455(5) 150.9
N14 H14 O1 6 0.91 2.22 3.121(5) 168.2
N17 H17A N4 1_545 0.90 2.60 3.498(6) 172.1
N17 H17B O4 . 0.90 2.29 3.075(6) 145.5
N21 H21B N6 7 0.90 2.23 3.101(5) 164.2
N24 H24 O5 4_545 0.91 2.27 3.182(8) 178.3
N27 H27A N3 . 0.90 2.43 3.214(6) 145.1
N27 H27B O4 . 0.90 2.59 3.421(7) 152.9
N31 H31A N4 . 0.90 2.51 3.342(5) 154.3
N31 H31B N2 6_566 0.90 2.37 3.264(5) 169.8
N41 H41A N5 . 0.90 2.55 3.417(7) 161.2
N44 H44 O6 4 0.91 2.38 3.276(11) 169.1

loop_
_geom_torsion_atom_site_label_1
_geom_torsion_atom_site_label_2
_geom_torsion_atom_site_label_3
_geom_torsion_atom_site_label_4
_geom_torsion_site_symmetry_1
_geom_torsion_site_symmetry_4
_geom_torsion
N24 Ni1 N11 C12 . . 179.2(2)
N14 Ni1 N11 C12 . . -1.2(2)
N21 Ni1 N11 C12 . . 97.0(2)
N17 Ni1 N11 C12 . . -14.9(6)
N27 Ni1 N11 C12 . . -99.4(2)
Ni1 N11 C12 C13 . . 28.8(4)
N11 C12 C13 N14 . . -53.7(5)
C12 C13 N14 C15 . . 173.0(4)
C12 C13 N14 Ni1 . . 50.6(4)
N21 Ni1 N14 C13 . . -118.1(2)
N17 Ni1 N14 C13 . . 149.8(3)
N11 Ni1 N14 C13 . . -26.2(2)
N27 Ni1 N14 C13 . . 61.1(3)
N21 Ni1 N14 C15 . . 113.9(3)
N17 Ni1 N14 C15 . . 21.8(2)
N11 Ni1 N14 C15 . . -154.2(3)
N27 Ni1 N14 C15 . . -66.9(3)
C13 N14 C15 C16 . . -168.0(3)
Ni1 N14 C15 C16 . . -46.1(4)
N14 C15 C16 N17 . . 53.4(5)
C15 C16 N17 Ni1 . . -33.1(4)
N24 Ni1 N17 C16 . . -173.4(3)
N14 Ni1 N17 C16 . . 7.0(3)
N21 Ni1 N17 C16 . . -91.2(3)
N11 Ni1 N17 C16 . . 20.7(6)
N27 Ni1 N17 C16 . . 105.0(3)
N24 Ni1 N21 C22 . . -4.4(3)
N14 Ni1 N21 C22 . . 175.1(3)
N17 Ni1 N21 C22 . . -102.3(3)
N11 Ni1 N21 C22 . . 93.4(3)
N27 Ni1 N21 C22 . . -2.2(6)
Ni1 N21 C22 C23 . . -19.4(5)
N21 C22 C23 N24 . . 45.4(5)
C22 C23 N24 C25 . . -173.0(4)
C22 C23 N24 Ni1 . . -47.7(4)
N21 Ni1 N24 C23 . . 28.4(3)
N17 Ni1 N24 C23 . . 120.5(3)
N11 Ni1 N24 C23 . . -63.6(3)
N27 Ni1 N24 C23 . . -151.0(3)
N21 Ni1 N24 C25 . . 160.5(3)
N17 Ni1 N24 C25 . . -107.4(3)
N11 Ni1 N24 C25 . . 68.5(3)
N27 Ni1 N24 C25 . . -18.9(3)
C23 N24 C25 C26 . . 167.1(4)
Ni1 N24 C25 C26 . . 42.3(5)
N24 C25 C26 N27 . . -50.1(6)
C25 C26 N27 Ni1 . . 30.8(5)
N24 Ni1 N27 C26 . . -6.3(3)
N14 Ni1 N27 C26 . . 174.2(3)
N21 Ni1 N27 C26 . . -8.4(6)
N17 Ni1 N27 C26 . . 92.2(3)
N11 Ni1 N27 C26 . . -104.7(3)
N44 Ni2 N31 C32 . . 178.7(3)
N34 Ni2 N31 C32 . . -1.3(3)
N41 Ni2 N31 C32 2 . 97.4(3)
N41 Ni2 N31 C32 . . -99.9(3)
Ni2 N31 C32 C332 . . 19.1(6)
Ni2 N31 C32 C331 . . -14.7(6)
N31 C32 C331 N34 . . 29.7(9)
N31 C32 C332 N34 . . -34.5(8)
C32 C331 N34 C331 . 2 150.7(8)
C32 C331 N34 Ni2 . . -29.3(8)
C32 C332 N34 C332 . 2 -148.3(7)
C32 C332 N34 Ni2 . . 31.7(7)
N31 Ni2 N34 C331 2 . -163.5(4)
N31 Ni2 N34 C331 . . 16.5(4)
N41 Ni2 N34 C331 2 . -73.6(4)
N41 Ni2 N34 C331 . . 106.4(4)
N31 Ni2 N34 C331 2 2 16.5(4)
N31 Ni2 N34 C331 . 2 -163.5(4)
N41 Ni2 N34 C331 2 2 106.4(4)
N41 Ni2 N34 C331 . 2 -73.6(4)
N31 Ni2 N34 C332 2 2 -16.2(4)
N31 Ni2 N34 C332 . 2 163.8(4)
N41 Ni2 N34 C332 2 2 73.7(4)
N41 Ni2 N34 C332 . 2 -106.3(4)
N31 Ni2 N34 C332 2 . 163.8(4)
N31 Ni2 N34 C332 . . -16.2(4)
N41 Ni2 N34 C332 2 . -106.3(4)
N41 Ni2 N34 C332 . . 73.7(4)
N44 Ni2 N41 C42 . . 3.9(3)
N34 Ni2 N41 C42 . . -176.1(3)
N31 Ni2 N41 C42 2 . 102.0(3)
N31 Ni2 N41 C42 . . -94.2(3)
Ni2 N41 C42 C431 . . -27.1(6)
Ni2 N41 C42 C432 . . 18.3(6)
N41 C42 C431 N44 . . 45.1(9)
N41 C42 C432 N44 . . -42.2(9)
C42 C432 N44 C432 . 2 -136.0(8)
C42 C432 N44 Ni2 . . 44.0(8)
C42 C431 N44 C431 . 2 140.2(8)
C42 C431 N44 Ni2 . . -39.8(8)
N31 Ni2 N44 C432 2 2 64.4(5)
N31 Ni2 N44 C432 . 2 -115.6(5)
N41 Ni2 N44 C432 2 2 -25.5(5)
N41 Ni2 N44 C432 . 2 154.5(5)
N31 Ni2 N44 C432 2 . -115.6(5)
N31 Ni2 N44 C432 . . 64.4(5)
N41 Ni2 N44 C432 2 . 154.5(5)
N41 Ni2 N44 C432 . . -25.5(5)
N31 Ni2 N44 C431 2 2 108.9(5)
N31 Ni2 N44 C431 . 2 -71.1(5)
N41 Ni2 N44 C431 2 2 19.0(5)
N41 Ni2 N44 C431 . 2 -161.0(5)
N31 Ni2 N44 C431 2 . -71.1(5)
N31 Ni2 N44 C431 . . 108.9(5)
N41 Ni2 N44 C431 2 . -161.0(5)
N41 Ni2 N44 C431 . . 19.0(5)
